data_4027784
loop_
_publ_author_name
'Di Wu'
'Hua Zhang'
'Jinhua Liang'
'Haojie Ge'
'Chunyan Chi'
'Jishan Wu'
'Sheng Hua Liu'
'Jun Yin'

_publ_section_title
;
 Functionalized Coronenes: Synthesis, Solid Structure, and Properties
;
_journal_name_full 'Journal of Organic Chemistry'
_journal_page_first 11319
_journal_page_last 11324
_journal_paper_doi 10.1021/jo302093t
_journal_volume 77
_journal_year 2012
_chemical_formula_sum 'C66 H72 O6'
_chemical_formula_weight 961.24
_chemical_name_systematic
; 
 ? 
;
_space_group_IT_number 2
_symmetry_cell_setting triclinic
_symmetry_space_group_name_Hall '-P 1'
_symmetry_space_group_name_H-M 'P -1'
_atom_sites_solution_hydrogens geom
_atom_sites_solution_primary direct
_atom_sites_solution_secondary difmap
_audit_creation_method SHELXL-97
_cell_angle_alpha 108.910(6)
_cell_angle_beta 92.790(6)
_cell_angle_gamma 95.513(6)
_cell_formula_units_Z 2
_cell_length_a 12.2923(15)
_cell_length_b 13.5731(18)
_cell_length_c 17.213(2)
_cell_measurement_reflns_used 9106
_cell_measurement_temperature 100(2)
_cell_measurement_theta_max 42.56
_cell_measurement_theta_min 2.72
_cell_volume 2694.6(6)
_computing_cell_refinement 'Bruker SAINT'
_computing_data_collection 'Bruker APEX2'
_computing_data_reduction 'Bruker SAINT'
_computing_molecular_graphics 'Bruker SHELXTL'
_computing_publication_material 'Bruker SHELXTL'
_computing_structure_refinement 'SHELXL-97 (Sheldrick, 2008)'
_computing_structure_solution 'SHELXS-97 (Sheldrick, 2008)'
_diffrn_ambient_temperature 100(2)
_diffrn_measured_fraction_theta_full 0.880
_diffrn_measured_fraction_theta_max 0.880
_diffrn_measurement_device_type 'Bruker APEX-II CCD'
_diffrn_measurement_method '\f and \w scans'
_diffrn_radiation_monochromator graphite
_diffrn_radiation_source 'fine-focus sealed tube'
_diffrn_radiation_type CuK\a
_diffrn_radiation_wavelength 1.54178
_diffrn_reflns_av_R_equivalents 0.0690
_diffrn_reflns_av_sigmaI/netI 0.0557
_diffrn_reflns_limit_h_max 11
_diffrn_reflns_limit_h_min -10
_diffrn_reflns_limit_k_max 11
_diffrn_reflns_limit_k_min -11
_diffrn_reflns_limit_l_max 15
_diffrn_reflns_limit_l_min -15
_diffrn_reflns_number 17852
_diffrn_reflns_theta_full 44.34
_diffrn_reflns_theta_max 44.34
_diffrn_reflns_theta_min 3.63
_exptl_absorpt_coefficient_mu 0.579
_exptl_absorpt_correction_T_max 0.9443
_exptl_absorpt_correction_T_min 0.8929
_exptl_absorpt_correction_type none
_exptl_crystal_density_diffrn 1.185
_exptl_crystal_density_meas 0
_exptl_crystal_F_000 1032
_exptl_crystal_size_max 0.20
_exptl_crystal_size_mid 0.10
_exptl_crystal_size_min 0.10
_refine_diff_density_max 0.708
_refine_diff_density_min -0.590
_refine_diff_density_rms 0.118
_refine_ls_extinction_method none
_refine_ls_goodness_of_fit_ref 2.516
_refine_ls_hydrogen_treatment mixed
_refine_ls_matrix_type full
_refine_ls_number_parameters 612
_refine_ls_number_reflns 3712
_refine_ls_number_restraints 144
_refine_ls_restrained_S_all 2.533
_refine_ls_R_factor_all 0.2365
_refine_ls_R_factor_gt 0.1981
_refine_ls_shift/su_max 0.000
_refine_ls_shift/su_mean 0.000
_refine_ls_structure_factor_coef Fsqd
_refine_ls_weighting_details 'calc w=1/[\s^2^(Fo^2^)+(0.2000P)^2^+0.0000P] where P=(Fo^2^+2Fc^2^)/3'
_refine_ls_weighting_scheme calc
_refine_ls_wR_factor_gt 0.5105
_refine_ls_wR_factor_ref 0.5513
_reflns_number_gt 2489
_reflns_number_total 3712
_reflns_threshold_expression >2sigma(I)
_cod_data_source_file jo302093t_si_003.cif
_cod_data_source_block cu_120303d_0m
_cod_database_code 4027784

loop_
_symmetry_equiv_pos_as_xyz
'x, y, z'
'-x, -y, -z'

loop_
_atom_site_label
_atom_site_type_symbol
_atom_site_fract_x
_atom_site_fract_y
_atom_site_fract_z
_atom_site_U_iso_or_equiv
_atom_site_adp_type
_atom_site_occupancy
_atom_site_symmetry_multiplicity
_atom_site_calc_flag
_atom_site_refinement_flags
C1A C 0.2134(17) 0.4747(10) 0.8930(8) 0.134(5) Uani 1 1 d G
C2A C 0.1379(10) 0.5111(12) 0.9501(13) 0.144(6) Uani 1 1 d G
H2A H 0.0616 0.4978 0.9332 0.172 Uiso 1 1 calc R
C3A C 0.1739(17) 0.5668(12) 1.0318(11) 0.195(9) Uani 1 1 d G
H3A H 0.1222 0.5916 1.0707 0.234 Uiso 1 1 calc R
C4A C 0.285(2) 0.5862(11) 1.0565(9) 0.225(12) Uani 1 1 d G
H4A H 0.3100 0.6243 1.1123 0.270 Uiso 1 1 calc R
C5A C 0.3610(11) 0.5498(14) 0.9995(15) 0.199(10) Uani 1 1 d G
H5A H 0.4372 0.5631 1.0163 0.239 Uiso 1 1 calc R
C6A C 0.3250(14) 0.4941(14) 0.9177(13) 0.188(8) Uani 1 1 d G
H6A H 0.3766 0.4693 0.8788 0.226 Uiso 1 1 calc R
O1 O 0.2508(7) 0.4975(8) 0.4805(6) 0.106(3) Uani 1 1 d D
C11 C 0.2234(11) 0.6027(10) 0.4920(8) 0.121(5) Uani 1 1 d D
H11A H 0.2622 0.6524 0.5436 0.145 Uiso 1 1 calc R
H11B H 0.1435 0.6045 0.4960 0.145 Uiso 1 1 calc R
C12 C 0.2586(12) 0.6344(11) 0.4171(9) 0.127(5) Uani 1 1 d D
H12A H 0.2544 0.7103 0.4288 0.153 Uiso 1 1 calc R
H12B H 0.3355 0.6212 0.4078 0.153 Uiso 1 1 calc R
C13 C 0.1856(11) 0.5729(12) 0.3416(9) 0.122(5) Uani 1 1 d D
H13A H 0.1085 0.5813 0.3537 0.146 Uiso 1 1 calc R
H13B H 0.1946 0.4977 0.3286 0.146 Uiso 1 1 calc R
C14 C 0.2070(12) 0.6040(13) 0.2667(10) 0.161(7) Uani 1 1 d D
H14A H 0.2119 0.6804 0.2816 0.242 Uiso 1 1 calc R
H14B H 0.1469 0.5713 0.2237 0.242 Uiso 1 1 calc R
H14C H 0.2762 0.5803 0.2460 0.242 Uiso 1 1 calc R
C1B C -0.2866(9) -0.0510(9) 0.5710(5) 0.090(4) Uani 1 1 d G
C2B C -0.2687(8) -0.1528(11) 0.5645(5) 0.113(5) Uani 1 1 d G
H2B H -0.1960 -0.1699 0.5685 0.136 Uiso 1 1 calc R
C3B C -0.3573(13) -0.2296(7) 0.5522(6) 0.117(5) Uani 1 1 d G
H3B H -0.3451 -0.2991 0.5478 0.140 Uiso 1 1 calc R
C4B C -0.4637(10) -0.2045(11) 0.5464(6) 0.112(4) Uani 1 1 d G
H4B H -0.5242 -0.2569 0.5380 0.134 Uiso 1 1 calc R
C5B C -0.4816(8) -0.1026(13) 0.5528(5) 0.128(5) Uani 1 1 d G
H5B H -0.5543 -0.0855 0.5488 0.154 Uiso 1 1 calc R
C6B C -0.3930(12) -0.0259(8) 0.5651(5) 0.116(5) Uani 1 1 d G
H6B H -0.4052 0.0437 0.5695 0.139 Uiso 1 1 calc R
O2 O 0.3165(8) 0.5618(9) 0.6475(6) 0.114(3) Uani 1 1 d D
C21 C 0.4273(12) 0.5394(13) 0.6349(11) 0.168(6) Uani 1 1 d DU
H21A H 0.4413 0.5274 0.5765 0.202 Uiso 1 1 calc R
H21B H 0.4396 0.4753 0.6480 0.202 Uiso 1 1 calc R
C22 C 0.5063(12) 0.6343(14) 0.6919(12) 0.189(7) Uani 1 1 d DU
H22A H 0.5071 0.6926 0.6690 0.227 Uiso 1 1 calc R
H22B H 0.4778 0.6585 0.7469 0.227 Uiso 1 1 calc R
C23 C 0.6201(16) 0.610(2) 0.701(2) 0.308(15) Uani 1 1 d DU
H23A H 0.6461 0.5789 0.6461 0.370 Uiso 1 1 calc R
H23B H 0.6206 0.5570 0.7297 0.370 Uiso 1 1 calc R
C24 C 0.6995(19) 0.708(3) 0.751(2) 0.343(18) Uani 1 1 d DU
H24A H 0.6748 0.7699 0.7416 0.514 Uiso 1 1 calc R
H24B H 0.7734 0.6992 0.7329 0.514 Uiso 1 1 calc R
H24C H 0.7006 0.7166 0.8098 0.514 Uiso 1 1 calc R
C1C C -0.0231(10) 0.2298(13) 0.2933(8) 0.125(5) Uani 1 1 d G
C2C C 0.0066(9) 0.1353(11) 0.2430(12) 0.146(6) Uani 1 1 d G
H2C H 0.0307 0.0860 0.2667 0.175 Uiso 1 1 calc R
C3C C 0.0012(11) 0.1127(11) 0.1581(11) 0.197(10) Uani 1 1 d G
H3C H 0.0215 0.0481 0.1237 0.236 Uiso 1 1 calc R
C4C C -0.0341(11) 0.1847(16) 0.1235(8) 0.214(14) Uani 1 1 d G
H4C H -0.0378 0.1693 0.0654 0.257 Uiso 1 1 calc R
C5C C -0.0638(10) 0.2793(13) 0.1738(11) 0.195(10) Uani 1 1 d G
H5C H -0.0879 0.3285 0.1501 0.235 Uiso 1 1 calc R
C6C C -0.0584(10) 0.3018(9) 0.2587(10) 0.158(7) Uani 1 1 d G
H6C H -0.0787 0.3665 0.2931 0.190 Uiso 1 1 calc R
O3 O 0.1022(9) 0.2884(7) 0.8993(6) 0.134(3) Uani 1 1 d D
C31 C 0.1803(17) 0.2232(16) 0.9084(11) 0.196(7) Uani 1 1 d DU
H31A H 0.2401 0.2299 0.8732 0.235 Uiso 1 1 calc R
H31B H 0.1452 0.1498 0.8867 0.235 Uiso 1 1 calc R
C32 C 0.232(3) 0.243(2) 0.9953(15) 0.310(15) Uani 1 1 d DU
H32A H 0.2606 0.3177 1.0201 0.372 Uiso 1 1 calc R
H32B H 0.1746 0.2268 1.0293 0.372 Uiso 1 1 calc R
C33 C 0.324(3) 0.178(4) 0.998(3) 0.49(2) Uani 1 1 d DU
H33A H 0.3830 0.2213 1.0388 0.591 Uiso 1 1 calc R
H33B H 0.3536 0.1563 0.9431 0.591 Uiso 1 1 calc R
C34 C 0.286(5) 0.081(3) 1.019(4) 0.49(2) Uani 1 1 d DU
H34A H 0.2097 0.0811 1.0321 0.738 Uiso 1 1 d R
H34B H 0.3324 0.0803 1.0673 0.738 Uiso 1 1 d R
H34C H 0.2940 0.0185 0.9723 0.738 Uiso 1 1 d R
O4 O -0.0569(9) 0.1199(8) 0.8338(6) 0.135(3) Uani 1 1 d D
C41 C -0.1399(15) 0.1621(13) 0.8853(12) 0.184(7) Uani 1 1 d DU
H41A H -0.1835 0.1987 0.8558 0.220 Uiso 1 1 calc R
H41B H -0.1023 0.2166 0.9351 0.220 Uiso 1 1 calc R
C42 C -0.2189(19) 0.095(2) 0.9140(14) 0.293(13) Uani 1 1 d DU
H42A H -0.1796 0.0753 0.9574 0.351 Uiso 1 1 calc R
H42B H -0.2762 0.1378 0.9404 0.351 Uiso 1 1 calc R
C43 C -0.274(2) -0.0024(18) 0.8525(19) 0.273(12) Uani 1 1 d DU
H43A H -0.2921 -0.0547 0.8803 0.327 Uiso 1 1 calc R
H43B H -0.2232 -0.0313 0.8106 0.327 Uiso 1 1 calc R
C44 C -0.380(3) 0.013(3) 0.809(2) 0.38(2) Uani 1 1 d DU
H44A H -0.4034 0.0803 0.8397 0.573 Uiso 1 1 calc R
H44B H -0.4373 -0.0440 0.8067 0.573 Uiso 1 1 calc R
H44C H -0.3663 0.0107 0.7531 0.573 Uiso 1 1 calc R
O5 O -0.2708(7) -0.0134(7) 0.4228(5) 0.089(3) Uani 1 1 d D
C51 C -0.2388(11) -0.1153(10) 0.3744(8) 0.115(4) Uani 1 1 d D
H51A H -0.1893 -0.1400 0.4093 0.138 Uiso 1 1 calc R
H51B H -0.1990 -0.1080 0.3276 0.138 Uiso 1 1 calc R
C52 C -0.3398(11) -0.1940(9) 0.3424(9) 0.121(5) Uani 1 1 d D
H52A H -0.3815 -0.1980 0.3893 0.146 Uiso 1 1 calc R
H52B H -0.3173 -0.2642 0.3146 0.146 Uiso 1 1 calc R
C53 C -0.4129(13) -0.1637(12) 0.2821(10) 0.158(6) Uani 1 1 d D
H53A H -0.3719 -0.1609 0.2346 0.189 Uiso 1 1 calc R
H53B H -0.4350 -0.0933 0.3095 0.189 Uiso 1 1 calc R
C54 C -0.5152(15) -0.2441(17) 0.2517(13) 0.210(8) Uani 1 1 d DU
H54A H -0.4931 -0.3149 0.2315 0.316 Uiso 1 1 calc R
H54B H -0.5563 -0.2301 0.2069 0.316 Uiso 1 1 calc R
H54C H -0.5617 -0.2388 0.2972 0.316 Uiso 1 1 calc R
O6 O -0.1791(7) 0.0808(6) 0.3234(6) 0.093(3) Uani 1 1 d D
C61 C -0.2705(12) 0.1283(11) 0.3079(7) 0.122(5) Uani 1 1 d D
H61A H -0.2520 0.2055 0.3290 0.146 Uiso 1 1 calc R
H61B H -0.3319 0.1100 0.3377 0.146 Uiso 1 1 calc R
C62 C -0.3073(14) 0.0930(14) 0.2148(9) 0.167(6) Uani 1 1 d DU
H62A H -0.2419 0.0878 0.1830 0.201 Uiso 1 1 calc R
H62B H -0.3501 0.0227 0.1978 0.201 Uiso 1 1 calc R
C63 C -0.376(2) 0.1693(19) 0.1958(14) 0.242(10) Uani 1 1 d DU
H63A H -0.3383 0.2414 0.2210 0.290 Uiso 1 1 calc R
H63B H -0.4471 0.1661 0.2205 0.290 Uiso 1 1 calc R
C64 C -0.398(3) 0.145(3) 0.1025(16) 0.339(17) Uani 1 1 d DU
H64A H -0.3406 0.1069 0.0738 0.508 Uiso 1 1 calc R
H64B H -0.3990 0.2113 0.0907 0.508 Uiso 1 1 calc R
H64C H -0.4696 0.1029 0.0834 0.508 Uiso 1 1 calc R
C100 C 0.2011(17) 0.4539(16) 0.5340(15) 0.094(4) Uani 1 1 d .
C101 C 0.2352(13) 0.4797(12) 0.6156(17) 0.099(5) Uani 1 1 d .
C102 C 0.1882(16) 0.4313(18) 0.6680(13) 0.083(4) Uani 1 1 d .
C103 C 0.2224(11) 0.4645(12) 0.7545(16) 0.104(5) Uani 1 1 d .
H103 H 0.2763 0.5235 0.7770 0.125 Uiso 1 1 calc R
C104 C 0.1805(15) 0.4148(17) 0.8054(11) 0.095(5) Uani 1 1 d .
C105 C 0.1016(13) 0.3249(13) 0.7701(13) 0.078(4) Uani 1 1 d .
C106 C 0.0617(14) 0.2636(15) 0.8214(12) 0.100(4) Uani 1 1 d U
C107 C -0.0168(14) 0.1821(13) 0.7872(13) 0.100(4) Uani 1 1 d .
C108 C -0.0639(14) 0.1500(13) 0.7063(11) 0.076(4) Uani 1 1 d .
C109 C -0.1477(14) 0.0672(13) 0.6702(12) 0.081(4) Uani 1 1 d .
H109 H -0.1755 0.0291 0.7040 0.097 Uiso 1 1 calc R
C110 C -0.1923(10) 0.0371(10) 0.5913(12) 0.075(4) Uani 1 1 d .
C111 C -0.1477(15) 0.0899(14) 0.5386(11) 0.066(3) Uani 1 1 d .
C112 C -0.1848(12) 0.0631(11) 0.4561(13) 0.074(4) Uani 1 1 d .
C113 C -0.1394(14) 0.1146(14) 0.4044(9) 0.066(3) Uani 1 1 d .
C114 C -0.0526(14) 0.1965(14) 0.4347(12) 0.065(3) Uani 1 1 d .
C115 C -0.0019(16) 0.2507(16) 0.3840(9) 0.083(4) Uani 1 1 d .
C116 C 0.0772(15) 0.3339(16) 0.4188(15) 0.087(4) Uani 1 1 d .
H116 H 0.1067 0.3703 0.3844 0.104 Uiso 1 1 calc R
C117 C 0.1161(15) 0.3676(15) 0.4993(13) 0.079(4) Uani 1 1 d .
C118 C 0.0688(13) 0.3122(15) 0.5519(12) 0.067(4) Uani 1 1 d .
C119 C 0.1057(15) 0.3459(15) 0.6332(13) 0.073(3) Uani 1 1 d .
C120 C 0.0618(13) 0.2924(13) 0.6892(12) 0.066(3) Uani 1 1 d .
C121 C -0.0194(12) 0.2068(13) 0.6555(11) 0.062(3) Uani 1 1 d .
C122 C -0.0617(14) 0.1730(14) 0.5717(11) 0.066(3) Uani 1 1 d .
C123 C -0.0140(14) 0.2272(14) 0.5176(12) 0.069(4) Uani 1 1 d .

loop_
_atom_site_aniso_label
_atom_site_aniso_U_11
_atom_site_aniso_U_22
_atom_site_aniso_U_33
_atom_site_aniso_U_23
_atom_site_aniso_U_13
_atom_site_aniso_U_12
C1A 0.113(14) 0.175(15) 0.109(16) 0.039(12) -0.003(15) 0.024(12)
C2A 0.126(13) 0.157(14) 0.132(16) 0.018(11) 0.055(14) 0.024(11)
C3A 0.26(3) 0.165(17) 0.13(2) 0.003(14) 0.049(16) 0.042(17)
C4A 0.16(2) 0.25(2) 0.21(3) 0.023(19) -0.03(2) -0.017(19)
C5A 0.127(16) 0.31(3) 0.16(2) 0.058(19) 0.032(17) 0.074(18)
C6A 0.15(2) 0.28(2) 0.128(19) 0.053(16) 0.003(13) 0.047(16)
O1 0.096(6) 0.112(8) 0.139(8) 0.069(6) 0.046(6) 0.039(5)
C11 0.118(10) 0.105(12) 0.165(14) 0.065(10) 0.043(9) 0.047(8)
C12 0.133(12) 0.124(12) 0.152(14) 0.067(11) 0.038(12) 0.053(10)
C13 0.097(10) 0.161(13) 0.138(13) 0.078(12) 0.054(10) 0.045(9)
C14 0.138(13) 0.198(16) 0.214(18) 0.130(14) 0.084(12) 0.090(12)
C1B 0.080(12) 0.126(14) 0.074(8) 0.039(7) 0.023(7) 0.029(10)
C2B 0.114(14) 0.112(12) 0.150(12) 0.075(9) 0.038(9) 0.072(12)
C3B 0.083(11) 0.124(12) 0.151(12) 0.056(9) 0.016(8) 0.008(12)
C4B 0.088(14) 0.162(16) 0.113(10) 0.071(9) 0.040(8) 0.045(10)
C5B 0.080(13) 0.193(18) 0.139(12) 0.076(11) 0.031(8) 0.062(13)
C6B 0.073(10) 0.169(14) 0.130(11) 0.065(9) 0.028(8) 0.059(11)
O2 0.089(7) 0.149(9) 0.128(7) 0.065(7) 0.027(6) 0.053(7)
C21 0.170(10) 0.166(10) 0.184(10) 0.077(8) 0.008(8) 0.027(8)
C22 0.176(11) 0.191(11) 0.208(11) 0.080(9) 0.011(8) 0.010(9)
C23 0.302(17) 0.303(17) 0.317(17) 0.099(11) 0.030(10) 0.036(10)
C24 0.34(2) 0.34(2) 0.34(2) 0.103(11) 0.025(10) 0.041(11)
C1C 0.122(12) 0.119(13) 0.135(17) 0.036(13) 0.026(10) 0.038(9)
C2C 0.145(13) 0.22(2) 0.101(12) 0.071(14) 0.047(10) 0.064(12)
C3C 0.183(18) 0.22(2) 0.23(3) 0.12(2) 0.009(17) 0.035(15)
C4C 0.21(2) 0.23(3) 0.16(2) -0.01(2) 0.051(16) 0.014(19)
C5C 0.188(17) 0.31(3) 0.156(17) 0.18(2) -0.015(15) 0.007(18)
C6C 0.198(16) 0.151(15) 0.163(19) 0.100(13) -0.015(12) 0.047(12)
O3 0.172(9) 0.131(8) 0.100(8) 0.037(6) 0.003(6) 0.030(7)
C31 0.206(11) 0.208(11) 0.168(11) 0.054(9) -0.010(9) 0.039(9)
C32 0.311(17) 0.315(17) 0.302(17) 0.100(11) 0.006(10) 0.043(10)
C33 0.49(2) 0.49(3) 0.49(2) 0.159(10) 0.043(8) 0.061(8)
C34 0.49(2) 0.49(3) 0.49(2) 0.159(10) 0.043(8) 0.061(8)
O4 0.192(10) 0.129(8) 0.095(7) 0.041(6) 0.047(6) 0.043(7)
C41 0.219(11) 0.172(10) 0.174(10) 0.075(8) 0.042(9) 0.015(9)
C42 0.294(16) 0.297(16) 0.284(16) 0.091(10) 0.034(10) 0.034(10)
C43 0.277(15) 0.275(15) 0.271(15) 0.098(10) 0.028(10) 0.024(10)
C44 0.38(2) 0.38(2) 0.38(2) 0.127(12) 0.035(11) 0.052(11)
O5 0.084(6) 0.090(6) 0.103(6) 0.032(5) 0.025(5) 0.042(6)
C51 0.130(12) 0.093(10) 0.122(11) 0.028(8) 0.008(9) 0.040(10)
C52 0.133(12) 0.105(11) 0.137(12) 0.043(9) 0.021(9) 0.049(10)
C53 0.173(15) 0.119(12) 0.165(15) 0.028(11) -0.019(12) 0.025(11)
C54 0.205(12) 0.206(12) 0.211(12) 0.059(9) -0.002(9) 0.023(9)
O6 0.094(6) 0.117(6) 0.088(8) 0.046(5) 0.026(5) 0.057(5)
C61 0.153(13) 0.132(11) 0.084(10) 0.036(8) 0.005(8) 0.033(10)
C62 0.163(10) 0.185(10) 0.163(10) 0.066(8) -0.001(8) 0.041(8)
C63 0.238(13) 0.256(13) 0.236(13) 0.082(10) 0.011(9) 0.055(10)
C64 0.336(19) 0.347(19) 0.332(19) 0.111(11) 0.029(10) 0.039(11)
C100 0.073(12) 0.106(15) 0.117(18) 0.047(14) 0.010(13) 0.044(12)
C101 0.066(11) 0.075(11) 0.15(2) 0.030(13) -0.016(15) 0.008(9)
C102 0.062(11) 0.104(14) 0.108(19) 0.063(15) 0.023(13) 0.027(12)
C103 0.079(10) 0.099(12) 0.116(16) 0.006(12) 0.005(12) 0.026(8)
C104 0.086(12) 0.132(16) 0.088(14) 0.057(14) 0.024(12) 0.036(12)
C105 0.071(10) 0.084(12) 0.073(14) 0.017(10) 0.001(10) 0.016(9)
C106 0.107(8) 0.097(8) 0.093(9) 0.026(8) 0.008(8) 0.026(7)
C107 0.130(13) 0.113(13) 0.081(14) 0.054(12) 0.031(12) 0.040(11)
C108 0.093(11) 0.076(11) 0.076(14) 0.040(12) 0.034(12) 0.022(10)
C109 0.094(11) 0.084(11) 0.099(15) 0.063(9) 0.045(10) 0.042(10)
C110 0.078(10) 0.097(11) 0.072(11) 0.044(11) 0.020(10) 0.051(8)
C111 0.078(12) 0.085(12) 0.054(14) 0.037(12) 0.023(11) 0.045(11)
C112 0.080(11) 0.076(11) 0.081(15) 0.033(12) 0.023(12) 0.046(9)
C113 0.070(11) 0.092(11) 0.050(12) 0.030(11) 0.020(10) 0.043(10)
C114 0.057(10) 0.077(11) 0.077(16) 0.036(13) 0.023(12) 0.038(10)
C115 0.080(11) 0.099(12) 0.088(13) 0.044(12) 0.029(11) 0.038(10)
C116 0.072(11) 0.115(14) 0.123(19) 0.091(11) 0.046(10) 0.047(11)
C117 0.080(12) 0.111(14) 0.064(14) 0.045(14) 0.015(13) 0.046(12)
C118 0.062(11) 0.097(14) 0.051(14) 0.026(15) 0.008(13) 0.039(12)
C119 0.059(12) 0.082(13) 0.084(18) 0.029(15) 0.020(13) 0.027(11)
C120 0.058(10) 0.060(11) 0.085(17) 0.022(13) 0.013(13) 0.026(9)
C121 0.059(10) 0.081(12) 0.049(13) 0.016(12) 0.017(11) 0.031(10)
C122 0.062(11) 0.075(12) 0.081(18) 0.043(13) 0.030(13) 0.035(11)
C123 0.060(11) 0.074(12) 0.064(17) 0.004(13) 0.004(13) 0.032(10)

loop_
_atom_type_symbol
_atom_type_description
_atom_type_scat_dispersion_real
_atom_type_scat_dispersion_imag
_atom_type_scat_source
C C 0.0181 0.0091 'International Tables Vol C Tables 4.2.6.8 and 6.1.1.4'
H H 0.0000 0.0000 'International Tables Vol C Tables 4.2.6.8 and 6.1.1.4'
O O 0.0492 0.0322 'International Tables Vol C Tables 4.2.6.8 and 6.1.1.4'

loop_
_geom_angle_atom_site_label_1
_geom_angle_atom_site_label_2
_geom_angle_atom_site_label_3
_geom_angle
C2A C1A C6A 120.0
C2A C1A C104 122.7(17)
C6A C1A C104 117.3(17)
C3A C2A C1A 120.0
C3A C2A H2A 120.0
C1A C2A H2A 120.0
C2A C3A C4A 120.0
C2A C3A H3A 120.0
C4A C3A H3A 120.0
C5A C4A C3A 120.0
C5A C4A H4A 120.0
C3A C4A H4A 120.0
C4A C5A C6A 120.0
C4A C5A H5A 120.0
C6A C5A H5A 120.0
C5A C6A C1A 120.0
C5A C6A H6A 120.0
C1A C6A H6A 120.0
C100 O1 C11 112.2(10)
O1 C11 C12 108.4(10)
O1 C11 H11A 110.0
C12 C11 H11A 110.0
O1 C11 H11B 110.0
C12 C11 H11B 110.0
H11A C11 H11B 108.4
C13 C12 C11 110.2(11)
C13 C12 H12A 109.6
C11 C12 H12A 109.6
C13 C12 H12B 109.6
C11 C12 H12B 109.6
H12A C12 H12B 108.1
C12 C13 C14 114.5(12)
C12 C13 H13A 108.6
C14 C13 H13A 108.6
C12 C13 H13B 108.6
C14 C13 H13B 108.6
H13A C13 H13B 107.6
C13 C14 H14A 109.5
C13 C14 H14B 109.5
H14A C14 H14B 109.5
C13 C14 H14C 109.5
H14A C14 H14C 109.5
H14B C14 H14C 109.5
C2B C1B C6B 120.0
C2B C1B C110 121.5(10)
C6B C1B C110 118.3(10)
C1B C2B C3B 120.0
C1B C2B H2B 120.0
C3B C2B H2B 120.0
C4B C3B C2B 120.0
C4B C3B H3B 120.0
C2B C3B H3B 120.0
C3B C4B C5B 120.0
C3B C4B H4B 120.0
C5B C4B H4B 120.0
C6B C5B C4B 120.0
C6B C5B H5B 120.0
C4B C5B H5B 120.0
C5B C6B C1B 120.0
C5B C6B H6B 120.0
C1B C6B H6B 120.0
C101 O2 C21 117.0(11)
O2 C21 C22 108.6(13)
O2 C21 H21A 110.0
C22 C21 H21A 110.0
O2 C21 H21B 110.0
C22 C21 H21B 110.0
H21A C21 H21B 108.4
C23 C22 C21 113.3(15)
C23 C22 H22A 108.9
C21 C22 H22A 108.9
C23 C22 H22B 108.9
C21 C22 H22B 108.9
H22A C22 H22B 107.7
C22 C23 C24 112.4(18)
C22 C23 H23A 109.1
C24 C23 H23A 109.1
C22 C23 H23B 109.1
C24 C23 H23B 109.1
H23A C23 H23B 107.9
C23 C24 H24A 109.5
C23 C24 H24B 109.5
H24A C24 H24B 109.5
C23 C24 H24C 109.5
H24A C24 H24C 109.5
H24B C24 H24C 109.5
C2C C1C C6C 120.0
C2C C1C C115 115.2(13)
C6C C1C C115 124.5(13)
C1C C2C C3C 120.0
C1C C2C H2C 120.0
C3C C2C H2C 120.0
C4C C3C C2C 120.0
C4C C3C H3C 120.0
C2C C3C H3C 120.0
C5C C4C C3C 120.0
C5C C4C H4C 120.0
C3C C4C H4C 120.0
C4C C5C C6C 120.0
C4C C5C H5C 120.0
C6C C5C H5C 120.0
C5C C6C C1C 120.0
C5C C6C H6C 120.0
C1C C6C H6C 120.0
C106 O3 C31 112.1(11)
O3 C31 C32 117.3(15)
O3 C31 H31A 108.0
C32 C31 H31A 108.0
O3 C31 H31B 108.0
C32 C31 H31B 108.0
H31A C31 H31B 107.2
C33 C32 C31 113.4(19)
C33 C32 H32A 108.9
C31 C32 H32A 108.9
C33 C32 H32B 108.9
C31 C32 H32B 108.9
H32A C32 H32B 107.7
C32 C33 C34 112(2)
C32 C33 H33A 109.1
C34 C33 H33A 109.1
C32 C33 H33B 109.1
C34 C33 H33B 109.1
H33A C33 H33B 107.9
C33 C34 H34A 109.9
C33 C34 H34B 109.5
H34A C34 H34B 109.5
C33 C34 H34C 109.0
H34A C34 H34C 109.5
H34B C34 H34C 109.5
C107 O4 C41 114.4(11)
O4 C41 C42 121.7(15)
O4 C41 H41A 106.9
C42 C41 H41A 106.9
O4 C41 H41B 106.9
C42 C41 H41B 106.9
H41A C41 H41B 106.7
C43 C42 C41 118.0(17)
C43 C42 H42A 107.8
C41 C42 H42A 107.8
C43 C42 H42B 107.8
C41 C42 H42B 107.8
H42A C42 H42B 107.1
C42 C43 C44 114.0(19)
C42 C43 H43A 108.8
C44 C43 H43A 108.8
C42 C43 H43B 108.8
C44 C43 H43B 108.8
H43A C43 H43B 107.7
C43 C44 H44A 109.5
C43 C44 H44B 109.5
H44A C44 H44B 109.5
C43 C44 H44C 109.5
H44A C44 H44C 109.5
H44B C44 H44C 109.5
C112 O5 C51 114.4(8)
O5 C51 C52 109.8(10)
O5 C51 H51A 109.7
C52 C51 H51A 109.7
O5 C51 H51B 109.7
C52 C51 H51B 109.7
H51A C51 H51B 108.2
C51 C52 C53 111.2(10)
C51 C52 H52A 109.4
C53 C52 H52A 109.4
C51 C52 H52B 109.4
C53 C52 H52B 109.4
H52A C52 H52B 108.0
C52 C53 C54 110.0(13)
C52 C53 H53A 109.7
C54 C53 H53A 109.7
C52 C53 H53B 109.7
C54 C53 H53B 109.7
H53A C53 H53B 108.2
C53 C54 H54A 109.5
C53 C54 H54B 109.5
H54A C54 H54B 109.5
C53 C54 H54C 109.5
H54A C54 H54C 109.5
H54B C54 H54C 109.5
C113 O6 C61 113.8(8)
O6 C61 C62 111.7(10)
O6 C61 H61A 109.3
C62 C61 H61A 109.3
O6 C61 H61B 109.3
C62 C61 H61B 109.3
H61A C61 H61B 107.9
C63 C62 C61 110.9(13)
C63 C62 H62A 109.5
C61 C62 H62A 109.5
C63 C62 H62B 109.5
C61 C62 H62B 109.5
H62A C62 H62B 108.0
C62 C63 C64 111.7(15)
C62 C63 H63A 109.3
C64 C63 H63A 109.3
C62 C63 H63B 109.3
C64 C63 H63B 109.3
H63A C63 H63B 107.9
C63 C64 H64A 109.5
C63 C64 H64B 109.5
H64A C64 H64B 109.5
C63 C64 H64C 109.5
H64A C64 H64C 109.5
H64B C64 H64C 109.5
C101 C100 O1 124(2)
C101 C100 C117 117.9(16)
O1 C100 C117 117(2)
C100 C101 O2 117(2)
C100 C101 C102 123.8(16)
O2 C101 C102 119(2)
C101 C102 C119 117.8(18)
C101 C102 C103 122(2)
C119 C102 C103 120.0(18)
C104 C103 C102 122.6(15)
C104 C103 H103 118.7
C102 C103 H103 118.7
C103 C104 C105 117.9(14)
C103 C104 C1A 112(2)
C105 C104 C1A 129.4(19)
C120 C105 C104 122.3(14)
C120 C105 C106 118.1(17)
C104 C105 C106 119.6(18)
O3 C106 C107 121.5(18)
O3 C106 C105 120.5(17)
C107 C106 C105 118.0(15)
C106 C107 C108 125.6(15)
C106 C107 O4 120.1(17)
C108 C107 O4 114.3(16)
C107 C108 C109 126.4(16)
C107 C108 C121 115.7(16)
C109 C108 C121 117.9(15)
C110 C109 C108 125.4(12)
C110 C109 H109 117.3
C108 C109 H109 117.3
C109 C110 C111 118.0(14)
C109 C110 C1B 113.7(17)
C111 C110 C1B 128.3(16)
C112 C111 C122 118.6(16)
C112 C111 C110 123(2)
C122 C111 C110 118.7(16)
O5 C112 C111 120.4(18)
O5 C112 C113 117.2(17)
C111 C112 C113 122.3(15)
O6 C113 C112 118.2(18)
O6 C113 C114 121.0(17)
C112 C113 C114 120.7(14)
C123 C114 C113 118.8(16)
C123 C114 C115 118.2(18)
C113 C114 C115 123.0(19)
C116 C115 C114 119.7(14)
C116 C115 C1C 111(2)
C114 C115 C1C 128.9(19)
C117 C116 C115 124.1(13)
C117 C116 H116 118.0
C115 C116 H116 118.0
C116 C117 C100 123(2)
C116 C117 C118 117.5(18)
C100 C117 C118 119.5(17)
C119 C118 C123 122(2)
C119 C118 C117 118(2)
C123 C118 C117 119.4(18)
C118 C119 C102 123(2)
C118 C119 C120 121(2)
C102 C119 C120 116.6(19)
C105 C120 C121 122.3(19)
C105 C120 C119 120.3(17)
C121 C120 C119 117.4(18)
C120 C121 C122 122.6(17)
C120 C121 C108 120.2(18)
C122 C121 C108 117.2(18)
C111 C122 C121 122.7(17)
C111 C122 C123 119.2(18)
C121 C122 C123 118.2(19)
C114 C123 C118 121.0(19)
C114 C123 C122 120.3(19)
C118 C123 C122 118.7(19)

loop_
_geom_bond_atom_site_label_1
_geom_bond_atom_site_label_2
_geom_bond_distance
C1A C2A 1.3900
C1A C6A 1.3900
C1A C104 1.477(18)
C2A C3A 1.3900
C2A H2A 0.9500
C3A C4A 1.3900
C3A H3A 0.9500
C4A C5A 1.3900
C4A H4A 0.9500
C5A C6A 1.3900
C5A H5A 0.9500
C6A H6A 0.9500
O1 C100 1.384(17)
O1 C11 1.451(12)
C11 C12 1.553(13)
C11 H11A 0.9900
C11 H11B 0.9900
C12 C13 1.494(14)
C12 H12A 0.9900
C12 H12B 0.9900
C13 C14 1.509(13)
C13 H13A 0.9900
C13 H13B 0.9900
C14 H14A 0.9800
C14 H14B 0.9800
C14 H14C 0.9800
C1B C2B 1.3900
C1B C6B 1.3900
C1B C110 1.522(15)
C2B C3B 1.3900
C2B H2B 0.9500
C3B C4B 1.3900
C3B H3B 0.9500
C4B C5B 1.3900
C4B H4B 0.9500
C5B C6B 1.3900
C5B H5B 0.9500
C6B H6B 0.9500
O2 C101 1.370(15)
O2 C21 1.436(14)
C21 C22 1.553(15)
C21 H21A 0.9900
C21 H21B 0.9900
C22 C23 1.482(17)
C22 H22A 0.9900
C22 H22B 0.9900
C23 C24 1.544(18)
C23 H23A 0.9900
C23 H23B 0.9900
C24 H24A 0.9800
C24 H24B 0.9800
C24 H24C 0.9800
C1C C2C 1.3900
C1C C6C 1.3900
C1C C115 1.498(16)
C2C C3C 1.3900
C2C H2C 0.9500
C3C C4C 1.3900
C3C H3C 0.9500
C4C C5C 1.3900
C4C H4C 0.9500
C5C C6C 1.3900
C5C H5C 0.9500
C6C H6C 0.9500
O3 C106 1.329(17)
O3 C31 1.403(14)
C31 C32 1.527(17)
C31 H31A 0.9900
C31 H31B 0.9900
C32 C33 1.50(2)
C32 H32A 0.9900
C32 H32B 0.9900
C33 C34 1.52(2)
C33 H33A 0.9900
C33 H33B 0.9900
C34 H34A 0.9800
C34 H34B 0.9800
C34 H34C 0.9800
O4 C107 1.413(16)
O4 C41 1.423(15)
C41 C42 1.479(16)
C41 H41A 0.9900
C41 H41B 0.9900
C42 C43 1.477(18)
C42 H42A 0.9900
C42 H42B 0.9900
C43 C44 1.527(19)
C43 H43A 0.9900
C43 H43B 0.9900
C44 H44A 0.9800
C44 H44B 0.9800
C44 H44C 0.9800
O5 C112 1.367(14)
O5 C51 1.467(11)
C51 C52 1.510(13)
C51 H51A 0.9900
C51 H51B 0.9900
C52 C53 1.520(14)
C52 H52A 0.9900
C52 H52B 0.9900
C53 C54 1.532(16)
C53 H53A 0.9900
C53 H53B 0.9900
C54 H54A 0.9800
C54 H54B 0.9800
C54 H54C 0.9800
O6 C113 1.367(13)
O6 C61 1.404(12)
C61 C62 1.547(14)
C61 H61A 0.9900
C61 H61B 0.9900
C62 C63 1.503(16)
C62 H62A 0.9900
C62 H62B 0.9900
C63 C64 1.537(17)
C63 H63A 0.9900
C63 H63B 0.9900
C64 H64A 0.9800
C64 H64B 0.9800
C64 H64C 0.9800
C100 C101 1.367(19)
C100 C117 1.439(19)
C101 C102 1.39(2)
C102 C119 1.413(19)
C102 C103 1.44(2)
C103 C104 1.360(19)
C103 H103 0.9500
C104 C105 1.426(19)
C105 C120 1.367(17)
C105 C106 1.47(2)
C106 C107 1.349(19)
C107 C108 1.395(18)
C108 C109 1.404(17)
C108 C121 1.435(17)
C109 C110 1.356(15)
C109 H109 0.9500
C110 C111 1.425(17)
C111 C112 1.388(16)
C111 C122 1.418(16)
C112 C113 1.404(17)
C113 C114 1.410(16)
C114 C123 1.395(16)
C114 C115 1.438(19)
C115 C116 1.369(17)
C116 C117 1.358(18)
C116 H116 0.9500
C117 C118 1.459(18)
C118 C119 1.362(16)
C118 C123 1.411(17)
C119 C120 1.476(18)
C120 C121 1.401(16)
C121 C122 1.420(16)
C122 C123 1.472(17)

loop_
_geom_torsion_atom_site_label_1
_geom_torsion_atom_site_label_2
_geom_torsion_atom_site_label_3
_geom_torsion_atom_site_label_4
_geom_torsion
C6A C1A C2A C3A 0.0
C104 C1A C2A C3A 179.8(15)
C1A C2A C3A C4A 0.0
C2A C3A C4A C5A 0.0
C3A C4A C5A C6A 0.0
C4A C5A C6A C1A 0.0
C2A C1A C6A C5A 0.0
C104 C1A C6A C5A -179.8(14)
C100 O1 C11 C12 -166.5(14)
O1 C11 C12 C13 70.4(13)
C11 C12 C13 C14 175.3(10)
C6B C1B C2B C3B 0.0
C110 C1B C2B C3B 175.0(11)
C1B C2B C3B C4B 0.0
C2B C3B C4B C5B 0.0
C3B C4B C5B C6B 0.0
C4B C5B C6B C1B 0.0
C2B C1B C6B C5B 0.0
C110 C1B C6B C5B -175.2(10)
C101 O2 C21 C22 -167.0(17)
O2 C21 C22 C23 164(2)
C21 C22 C23 C24 174(2)
C6C C1C C2C C3C 0.0
C115 C1C C2C C3C -173.4(13)
C1C C2C C3C C4C 0.0
C2C C3C C4C C5C 0.0
C3C C4C C5C C6C 0.0
C4C C5C C6C C1C 0.0
C2C C1C C6C C5C 0.0
C115 C1C C6C C5C 172.7(14)
C106 O3 C31 C32 -179(2)
O3 C31 C32 C33 -173(3)
C31 C32 C33 C34 -99(4)
C107 O4 C41 C42 157.1(19)
O4 C41 C42 C43 -48(3)
C41 C42 C43 C44 -87(3)
C112 O5 C51 C52 178.7(12)
O5 C51 C52 C53 64.7(15)
C51 C52 C53 C54 -179.2(13)
C113 O6 C61 C62 176.2(14)
O6 C61 C62 C63 -160.1(15)
C61 C62 C63 C64 171(2)
C11 O1 C100 C101 -76.3(13)
C11 O1 C100 C117 111.1(11)
O1 C100 C101 O2 7.1(16)
C117 C100 C101 O2 179.8(9)
O1 C100 C101 C102 -176.5(10)
C117 C100 C101 C102 -3.8(17)
C21 O2 C101 C100 -82.5(14)
C21 O2 C101 C102 101.0(15)
C100 C101 C102 C119 4.6(17)
O2 C101 C102 C119 -179.1(8)
C100 C101 C102 C103 -176.5(10)
O2 C101 C102 C103 -0.2(17)
C101 C102 C103 C104 -176.9(11)
C119 C102 C103 C104 2.0(17)
C102 C103 C104 C105 1.5(17)
C102 C103 C104 C1A -169.6(11)
C2A C1A C104 C103 119.5(13)
C6A C1A C104 C103 -60.7(12)
C2A C1A C104 C105 -50.3(18)
C6A C1A C104 C105 129.5(12)
C103 C104 C105 C120 -4.7(17)
C1A C104 C105 C120 164.5(12)
C103 C104 C105 C106 174.7(10)
C1A C104 C105 C106 -16.1(19)
C31 O3 C106 C107 79.4(17)
C31 O3 C106 C105 -100.6(16)
C120 C105 C106 O3 176.3(9)
C104 C105 C106 O3 -3.1(17)
C120 C105 C106 C107 -3.7(17)
C104 C105 C106 C107 176.8(10)
O3 C106 C107 C108 -179.8(10)
C105 C106 C107 C108 0.2(19)
O3 C106 C107 O4 -0.8(18)
C105 C106 C107 O4 179.2(10)
C41 O4 C107 C106 83.0(16)
C41 O4 C107 C108 -97.9(14)
C106 C107 C108 C109 -178.2(11)
O4 C107 C108 C109 2.8(17)
C106 C107 C108 C121 3.3(18)
O4 C107 C108 C121 -175.7(9)
C107 C108 C109 C110 -179.8(9)
C121 C108 C109 C110 -1.4(16)
C108 C109 C110 C111 3.1(15)
C108 C109 C110 C1B -176.5(9)
C2B C1B C110 C109 -71.1(10)
C6B C1B C110 C109 104.0(9)
C2B C1B C110 C111 109.4(10)
C6B C1B C110 C111 -75.5(11)
C109 C110 C111 C112 177.9(8)
C1B C110 C111 C112 -2.5(15)
C109 C110 C111 C122 -1.8(13)
C1B C110 C111 C122 177.7(9)
C51 O5 C112 C111 -101.1(11)
C51 O5 C112 C113 81.1(11)
C122 C111 C112 O5 -177.1(8)
C110 C111 C112 O5 3.1(14)
C122 C111 C112 C113 0.7(14)
C110 C111 C112 C113 -179.1(8)
C61 O6 C113 C112 87.6(12)
C61 O6 C113 C114 -94.7(12)
O5 C112 C113 O6 -4.1(13)
C111 C112 C113 O6 178.1(7)
O5 C112 C113 C114 178.2(7)
C111 C112 C113 C114 0.4(15)
O6 C113 C114 C123 -179.2(7)
C112 C113 C114 C123 -1.5(14)
O6 C113 C114 C115 1.2(14)
C112 C113 C114 C115 178.9(8)
C123 C114 C115 C116 -3.8(15)
C113 C114 C115 C116 175.8(9)
C123 C114 C115 C1C 176.4(10)
C113 C114 C115 C1C -4.0(17)
C2C C1C C115 C116 113.6(10)
C6C C1C C115 C116 -59.4(13)
C2C C1C C115 C114 -66.6(13)
C6C C1C C115 C114 120.3(12)
C114 C115 C116 C117 3.0(17)
C1C C115 C116 C117 -177.2(10)
C115 C116 C117 C100 178.6(9)
C115 C116 C117 C118 -1.1(16)
C101 C100 C117 C116 -178.8(9)
O1 C100 C117 C116 -5.7(16)
C101 C100 C117 C118 0.8(15)
O1 C100 C117 C118 173.9(8)
C116 C117 C118 C119 -179.1(8)
C100 C117 C118 C119 1.3(15)
C116 C117 C118 C123 0.0(14)
C100 C117 C118 C123 -179.6(8)
C123 C118 C119 C102 -179.6(8)
C117 C118 C119 C102 -0.6(15)
C123 C118 C119 C120 1.5(15)
C117 C118 C119 C120 -179.4(8)
C101 C102 C119 C118 -2.2(16)
C103 C102 C119 C118 178.8(9)
C101 C102 C119 C120 176.7(8)
C103 C102 C119 C120 -2.2(15)
C104 C105 C120 C121 -177.1(9)
C106 C105 C120 C121 3.5(15)
C104 C105 C120 C119 4.5(15)
C106 C105 C120 C119 -175.0(8)
C118 C119 C120 C105 178.1(8)
C102 C119 C120 C105 -0.9(14)
C118 C119 C120 C121 -0.4(14)
C102 C119 C120 C121 -179.4(8)
C105 C120 C121 C122 179.6(8)
C119 C120 C121 C122 -1.9(14)
C105 C120 C121 C108 0.2(15)
C119 C120 C121 C108 178.7(8)
C107 C108 C121 C120 -3.6(14)
C109 C108 C121 C120 177.8(8)
C107 C108 C121 C122 177.0(8)
C109 C108 C121 C122 -1.6(14)
C112 C111 C122 C121 179.1(7)
C110 C111 C122 C121 -1.1(14)
C112 C111 C122 C123 -0.6(14)
C110 C111 C122 C123 179.2(7)
C120 C121 C122 C111 -176.6(8)
C108 C121 C122 C111 2.8(14)
C120 C121 C122 C123 3.1(14)
C108 C121 C122 C123 -177.5(8)
C113 C114 C123 C118 -176.7(8)
C115 C114 C123 C118 2.9(14)
C113 C114 C123 C122 1.5(14)
C115 C114 C123 C122 -178.9(8)
C119 C118 C123 C114 178.0(8)
C117 C118 C123 C114 -1.1(15)
C119 C118 C123 C122 -0.2(15)
C117 C118 C123 C122 -179.3(7)
C111 C122 C123 C114 -0.5(14)
C121 C122 C123 C114 179.7(7)
C111 C122 C123 C118 177.8(8)
C121 C122 C123 C118 -2.0(14)

loop_
_cod_related_entry_id
_cod_related_entry_database
_cod_related_entry_code
1 ChemSpider 30659581
